data_4025103
loop_
_publ_author_name
'Shin'ichi Nakatsuji'
'Mitsunori Nobusawa'
'Hideto Suzuki'
'Hiroki Akutsu'
'Jun-ichi Yamada'

_publ_contact_author_email nakatuji@sci.u-hyogo.ac.jp
_publ_contact_author_fax +81-791-58-0164
_publ_contact_author_name 'Shin'ichi Nakatsuji'
_publ_contact_author_phone +81-791-58-0163
_publ_section_title
;
Spin-Carrying Benzoquinone Derivatives
;
_journal_name_full 'Journal of Organic Chemistry'
_journal_page_first 9345
_journal_page_last 9350
_journal_paper_doi 10.1021/jo902007m
_journal_volume 74
_journal_year 2009
_chemical_formula_moiety 'C24 H34 Cl2 N2 O6 '
_chemical_formula_sum 'C24 H34 Cl2 N2 O6'
_chemical_formula_weight 517.45
_space_group_IT_number 61
_symmetry_cell_setting orthorhombic
_symmetry_Int_Tables_number 61
_symmetry_space_group_name_Hall '-P 2ac 2ab'
_symmetry_space_group_name_H-M 'P b c a'
_audit_creation_date 2008-05-04
_audit_creation_method 'by CrystalStructure 3.8'
_cell_angle_alpha 90.0000
_cell_angle_beta 90.0000
_cell_angle_gamma 90.0000
_cell_formula_units_Z 4
_cell_length_a 13.518(3)
_cell_length_b 14.760(3)
_cell_length_c 13.255(3)
_cell_measurement_reflns_used 25
_cell_measurement_temperature 295.1
_cell_measurement_theta_max 15.0
_cell_measurement_theta_min 14.7
_cell_volume 2644.8(10)
_computing_cell_refinement 'MSC/AFC Diffractometer Control'
_computing_data_collection 'MSC/AFC Diffractometer Control'
_computing_data_reduction CrystalStructure
_computing_publication_material 'CrystalStructure 3.8'
_computing_structure_refinement CRYSTALS
_diffrn_measured_fraction_theta_full 0.997
_diffrn_measured_fraction_theta_max 0.997
_diffrn_measurement_device_type 'Rigaku AFC5R'
_diffrn_measurement_method \w-2\q
_diffrn_radiation_type 'Mo K\a'
_diffrn_radiation_wavelength 0.71069
_diffrn_reflns_limit_h_max 0
_diffrn_reflns_limit_h_min -17
_diffrn_reflns_limit_k_max 19
_diffrn_reflns_limit_k_min 0
_diffrn_reflns_limit_l_max 17
_diffrn_reflns_limit_l_min 0
_diffrn_reflns_number 3041
_diffrn_reflns_theta_full 27.53
_diffrn_reflns_theta_max 27.53
_diffrn_standards_decay_% 0.00
_diffrn_standards_interval_count 0
_diffrn_standards_number 3
_exptl_absorpt_coefficient_mu 0.285
_exptl_absorpt_correction_T_max 0.918
_exptl_absorpt_correction_T_min 0.867
_exptl_absorpt_correction_type psi-scan
_exptl_absorpt_process_details '(North, Phillips & Mathews, 1968)'
_exptl_crystal_colour brown
_exptl_crystal_density_diffrn 1.299
_exptl_crystal_density_method 'not measured'
_exptl_crystal_description block
_exptl_crystal_F_000 1096.00
_exptl_crystal_size_max 0.70
_exptl_crystal_size_mid 0.50
_exptl_crystal_size_min 0.30
_refine_diff_density_max 0.38
_refine_diff_density_min -0.20
_refine_ls_extinction_method none
_refine_ls_goodness_of_fit_ref 1.152
_refine_ls_hydrogen_treatment refall
_refine_ls_number_parameters 171
_refine_ls_number_reflns 1862
_refine_ls_R_factor_gt 0.0539
_refine_ls_shift/su_max 0.0000
_refine_ls_structure_factor_coef F
_refine_ls_weighting_details 'w = 1/[0.0010Fo^2^ + 3.0000\s(Fo^2^) + 0.5000]'
_refine_ls_weighting_scheme calc
_refine_ls_wR_factor_ref 0.0647
_reflns_number_gt 1861
_reflns_number_total 3041
_reflns_threshold_expression F^2^>2.0\s(F^2^)
_cod_data_source_file jo902007m_si_003.cif
_cod_data_source_block '_A070627a_________________'
_cod_original_formula_sum 'C24 H34 Cl2 N2 O6 '
_cod_database_code 4025103

loop_
_symmetry_equiv_pos_site_id
_symmetry_equiv_pos_as_xyz
1 +X,+Y,+Z
2 1/2-X,1/2+Y,+Z
3 +X,1/2-Y,1/2+Z
4 1/2-X,-Y,1/2+Z
5 -X,-Y,-Z
6 1/2+X,1/2-Y,-Z
7 -X,1/2+Y,1/2-Z
8 1/2+X,+Y,1/2-Z

loop_
_atom_site_label
_atom_site_type_symbol
_atom_site_fract_x
_atom_site_fract_y
_atom_site_fract_z
_atom_site_U_iso_or_equiv
_atom_site_adp_type
_atom_site_occupancy
_atom_site_symmetry_multiplicity
_atom_site_calc_flag
_atom_site_refinement_flags
_atom_site_disorder_assembly
_atom_site_disorder_group
Cl(1) Cl 0.22307(6) 0.54509(6) 0.04122(6) 0.0641(2) Uani 1.00 1 d . . .
O(1) O 0.0747(2) 0.2050(2) 0.48799(19) 0.0946(9) Uani 1.00 1 d . . .
O(2) O 0.09742(17) 0.44300(15) 0.17347(15) 0.0632(6) Uani 1.00 1 d . . .
O(3) O 0.10698(16) 0.58793(17) -0.13574(16) 0.0669(7) Uani 1.00 1 d . . .
N(1) N 0.07958(19) 0.26132(19) 0.41399(19) 0.0591(8) Uani 1.00 1 d . . .
C(1) C 0.0572(2) 0.55061(18) -0.07196(19) 0.0411(7) Uani 1.00 1 d . . .
C(6) C 0.1003(2) 0.51934(18) 0.0228(2) 0.0399(7) Uani 1.00 1 d . . .
C(7) C 0.0504(2) 0.46900(17) 0.08975(19) 0.0386(7) Uani 1.00 1 d . . .
C(9) C 0.0677(2) 0.3657(2) 0.2358(2) 0.0498(8) Uani 1.00 1 d . . .
C(10) C 0.1607(2) 0.3147(2) 0.2580(2) 0.0594(9) Uani 1.00 1 d . . .
C(11) C 0.1433(2) 0.2332(2) 0.3272(2) 0.0604(10) Uani 1.00 1 d . . .
C(12) C 0.0262(2) 0.4028(2) 0.3329(2) 0.0572(9) Uani 1.00 1 d . . .
C(13) C -0.0017(2) 0.3285(2) 0.4075(2) 0.0571(9) Uani 1.00 1 d . . .
C(14) C -0.0971(2) 0.2816(3) 0.3776(2) 0.0814(12) Uani 1.00 1 d . . .
C(15) C 0.0927(3) 0.1544(2) 0.2727(3) 0.0884(14) Uani 1.00 1 d . . .
C(16) C 0.2417(2) 0.2010(3) 0.3707(3) 0.0989(15) Uani 1.00 1 d . . .
C(17) C -0.0155(3) 0.3697(3) 0.5120(2) 0.0882(14) Uani 1.00 1 d . . .
H(1) H -0.1106 0.2338 0.4236 0.098 Uiso 1.00 1 c R . .
H(2) H -0.1501 0.3239 0.3788 0.098 Uiso 1.00 1 c R . .
H(3) H -0.0903 0.2575 0.3115 0.098 Uiso 1.00 1 c R . .
H(4) H 0.0341 0.1759 0.2411 0.106 Uiso 1.00 1 c R . .
H(5) H 0.1360 0.1303 0.2230 0.106 Uiso 1.00 1 c R . .
H(6) H 0.0763 0.1084 0.3199 0.106 Uiso 1.00 1 c R . .
H(7) H 0.2311 0.1496 0.4124 0.119 Uiso 1.00 1 c R . .
H(8) H 0.2851 0.1853 0.3171 0.119 Uiso 1.00 1 c R . .
H(9) H 0.2703 0.2483 0.4095 0.119 Uiso 1.00 1 c R . .
H(10) H 0.0462 0.3915 0.5363 0.106 Uiso 1.00 1 c R . .
H(11) H -0.0610 0.4186 0.5074 0.106 Uiso 1.00 1 c R . .
H(12) H -0.0406 0.3253 0.5572 0.106 Uiso 1.00 1 c R . .
H(13) H 0.2060 0.3547 0.2900 0.071 Uiso 1.00 1 c R . .
H(14) H 0.1882 0.2939 0.1963 0.071 Uiso 1.00 1 c R . .
H(15) H -0.0312 0.4374 0.3179 0.069 Uiso 1.00 1 c R . .
H(16) H 0.0746 0.4407 0.3632 0.069 Uiso 1.00 1 c R . .
H(17) H 0.0209 0.3285 0.2020 0.059 Uiso 1.00 1 c R . .

loop_
_atom_site_aniso_label
_atom_site_aniso_U_11
_atom_site_aniso_U_22
_atom_site_aniso_U_33
_atom_site_aniso_U_12
_atom_site_aniso_U_13
_atom_site_aniso_U_23
Cl(1) 0.0499(4) 0.0735(5) 0.0690(5) -0.0145(4) -0.0089(4) 0.0189(4)
O(1) 0.114(2) 0.101(2) 0.0681(15) -0.0067(18) -0.0003(15) 0.0567(15)
O(2) 0.0737(14) 0.0665(14) 0.0494(12) -0.0283(12) -0.0203(11) 0.0303(11)
O(3) 0.0577(13) 0.0925(17) 0.0504(12) -0.0177(13) 0.0010(10) 0.0304(12)
N(1) 0.0659(16) 0.0667(17) 0.0446(14) -0.0121(14) -0.0103(13) 0.0246(13)
C(1) 0.0525(15) 0.0372(14) 0.0336(13) -0.0033(13) 0.0015(12) 0.0063(12)
C(6) 0.0433(14) 0.0352(14) 0.0412(15) -0.0034(12) -0.0018(12) 0.0019(11)
C(7) 0.0539(16) 0.0304(13) 0.0316(13) -0.0020(12) -0.0039(12) 0.0056(11)
C(9) 0.0616(18) 0.0508(17) 0.0370(15) -0.0135(15) -0.0085(14) 0.0188(13)
C(10) 0.0587(19) 0.069(2) 0.0506(17) -0.0056(17) -0.0017(16) 0.0198(17)
C(11) 0.065(2) 0.056(2) 0.0602(19) -0.0004(16) -0.0059(17) 0.0202(17)
C(12) 0.072(2) 0.0546(19) 0.0447(16) -0.0021(17) -0.0035(16) 0.0112(15)
C(13) 0.0614(19) 0.071(2) 0.0389(15) -0.0062(17) -0.0009(15) 0.0137(15)
C(14) 0.065(2) 0.106(3) 0.074(2) -0.023(2) -0.0041(19) 0.024(2)
C(15) 0.122(3) 0.062(2) 0.081(2) -0.003(2) 0.003(2) 0.006(2)
C(16) 0.080(2) 0.110(3) 0.107(3) 0.021(2) -0.006(2) 0.046(2)
C(17) 0.110(3) 0.106(3) 0.048(2) -0.009(2) 0.011(2) 0.004(2)

loop_
_atom_type_symbol
_atom_type_description
_atom_type_scat_dispersion_real
_atom_type_scat_dispersion_imag
_atom_type_scat_source
C C 0.003 0.002
;
International Tables for Crystallography
(1992, Vol. C, Tables 4.2.6.8 and 6.1.1.4)
;
H H 0.000 0.000
;
International Tables for Crystallography
(1992, Vol. C, Table 6.1.1.4)
;
N N 0.006 0.003
;
International Tables for Crystallography
(1992, Vol. C, Tables 4.2.6.8 and 6.1.1.4)
;
O O 0.011 0.006
;
International Tables for Crystallography
(1992, Vol. C, Tables 4.2.6.8 and 6.1.1.4)
;
Cl Cl 0.148 0.159
;
International Tables for Crystallography
(1992, Vol. C, Tables 4.2.6.8 and 6.1.1.4)
;

loop_
_geom_angle_atom_site_label_1
_geom_angle_atom_site_label_2
_geom_angle_atom_site_label_3
_geom_angle
_geom_angle_publ_flag
_geom_angle_site_symmetry_1
_geom_angle_site_symmetry_2
_geom_angle_site_symmetry_3
C(7) O(2) C(9) 124.2(2) yes . . .
O(1) N(1) C(11) 115.9(2) yes . . .
O(1) N(1) C(13) 116.0(2) yes . . .
C(11) N(1) C(13) 124.6(2) yes . . .
O(3) C(1) C(6) 121.5(2) yes . . .
O(3) C(1) C(7) 121.0(2) yes . . 5_565
C(6) C(1) C(7) 117.4(2) yes . . 5_565
Cl(1) C(6) C(1) 115.95(19) yes . . .
Cl(1) C(6) C(7) 121.0(2) yes . . .
C(1) C(6) C(7) 123.0(2) yes . . .
O(2) C(7) C(1) 122.4(2) yes . . 5_565
O(2) C(7) C(6) 118.0(2) yes . . .
C(1) C(7) C(6) 119.4(2) yes 5_565 . .
O(2) C(9) C(10) 105.8(2) yes . . .
O(2) C(9) C(12) 107.5(2) yes . . .
C(10) C(9) C(12) 109.2(2) yes . . .
C(9) C(10) C(11) 112.6(2) yes . . .
N(1) C(11) C(10) 109.4(2) yes . . .
N(1) C(11) C(15) 108.5(2) yes . . .
N(1) C(11) C(16) 107.3(2) yes . . .
C(10) C(11) C(15) 112.5(2) yes . . .
C(10) C(11) C(16) 109.7(2) yes . . .
C(15) C(11) C(16) 109.4(3) yes . . .
C(9) C(12) C(13) 112.6(2) yes . . .
N(1) C(13) C(12) 109.6(2) yes . . .
N(1) C(13) C(14) 109.9(2) yes . . .
N(1) C(13) C(17) 107.7(2) yes . . .
C(12) C(13) C(14) 111.7(2) yes . . .
C(12) C(13) C(17) 109.4(2) yes . . .
C(14) C(13) C(17) 108.4(2) yes . . .
O(2) C(9) H(17) 111.5 no . . .
C(10) C(9) H(17) 111.2 no . . .
C(12) C(9) H(17) 111.4 no . . .
C(9) C(10) H(13) 108.5 no . . .
C(9) C(10) H(14) 108.8 no . . .
C(11) C(10) H(13) 108.7 no . . .
C(11) C(10) H(14) 108.8 no . . .
H(13) C(10) H(14) 109.5 no . . .
C(9) C(12) H(15) 108.8 no . . .
C(9) C(12) H(16) 108.6 no . . .
C(13) C(12) H(15) 108.6 no . . .
C(13) C(12) H(16) 108.7 no . . .
H(15) C(12) H(16) 109.5 no . . .
C(13) C(14) H(1) 109.5 no . . .
C(13) C(14) H(2) 109.7 no . . .
C(13) C(14) H(3) 109.2 no . . .
H(1) C(14) H(2) 109.5 no . . .
H(1) C(14) H(3) 109.5 no . . .
H(2) C(14) H(3) 109.5 no . . .
C(11) C(15) H(4) 109.1 no . . .
C(11) C(15) H(5) 109.7 no . . .
C(11) C(15) H(6) 109.6 no . . .
H(4) C(15) H(5) 109.5 no . . .
H(4) C(15) H(6) 109.5 no . . .
H(5) C(15) H(6) 109.5 no . . .
C(11) C(16) H(7) 109.7 no . . .
C(11) C(16) H(8) 109.4 no . . .
C(11) C(16) H(9) 109.3 no . . .
H(7) C(16) H(8) 109.5 no . . .
H(7) C(16) H(9) 109.5 no . . .
H(8) C(16) H(9) 109.5 no . . .
C(13) C(17) H(10) 109.6 no . . .
C(13) C(17) H(11) 108.9 no . . .
C(13) C(17) H(12) 109.9 no . . .
H(10) C(17) H(11) 109.5 no . . .
H(10) C(17) H(12) 109.5 no . . .
H(11) C(17) H(12) 109.5 no . . .

loop_
_geom_bond_atom_site_label_1
_geom_bond_atom_site_label_2
_geom_bond_distance
_geom_bond_publ_flag
_geom_bond_site_symmetry_1
_geom_bond_site_symmetry_2
Cl(1) C(6) 1.720(2) yes . .
O(1) N(1) 1.288(3) yes . .
O(2) C(7) 1.335(3) yes . .
O(2) C(9) 1.465(3) yes . .
O(3) C(1) 1.213(3) yes . .
N(1) C(11) 1.496(4) yes . .
N(1) C(13) 1.483(4) yes . .
C(1) C(6) 1.460(3) yes . .
C(1) C(7) 1.501(3) yes . 5_565
C(6) C(7) 1.340(3) yes . .
C(9) C(10) 1.494(4) yes . .
C(9) C(12) 1.507(4) yes . .
C(10) C(11) 1.531(4) yes . .
C(11) C(15) 1.530(5) yes . .
C(11) C(16) 1.526(5) yes . .
C(12) C(13) 1.525(4) yes . .
C(13) C(14) 1.516(5) yes . .
C(13) C(17) 1.525(4) yes . .
C(9) H(17) 0.950 no . .
C(10) H(13) 0.950 no . .
C(10) H(14) 0.950 no . .
C(12) H(15) 0.950 no . .
C(12) H(16) 0.950 no . .
C(14) H(1) 0.950 no . .
C(14) H(2) 0.950 no . .
C(14) H(3) 0.950 no . .
C(15) H(4) 0.950 no . .
C(15) H(5) 0.950 no . .
C(15) H(6) 0.950 no . .
C(16) H(7) 0.950 no . .
C(16) H(8) 0.950 no . .
C(16) H(9) 0.950 no . .
C(17) H(10) 0.950 no . .
C(17) H(11) 0.950 no . .
C(17) H(12) 0.950 no . .

loop_
_geom_contact_atom_site_label_1
_geom_contact_atom_site_label_2
_geom_contact_distance
_geom_contact_publ_flag
_geom_contact_site_symmetry_1
_geom_contact_site_symmetry_2
O(1) O(2) 3.303(3) ? . 3_555
O(1) O(3) 3.585(3) ? . 7_545
O(1) C(1) 3.100(3) ? . 7_545
O(1) C(6) 3.361(3) ? . 3_555
O(1) C(6) 3.622(3) ? . 7_545
O(1) C(7) 2.919(3) ? . 3_555
O(1) C(9) 3.447(3) ? . 3_555
O(2) O(1) 3.303(3) ? . 3_554
O(3) O(1) 3.585(3) ? . 7_555
C(1) O(1) 3.100(3) ? . 7_555
C(1) C(15) 3.692(4) ? . 3_554
C(6) O(1) 3.361(3) ? . 3_554
C(6) O(1) 3.622(3) ? . 7_555
C(7) O(1) 2.919(3) ? . 3_554
C(9) O(1) 3.447(3) ? . 3_554
C(15) C(1) 3.692(4) ? . 3_555
Cl(1) H(1) 3.207 ? . 7_555
Cl(1) H(5) 3.319 ? . 2_555
Cl(1) H(7) 3.344 ? . 3_554
Cl(1) H(9) 3.515 ? . 4_564
Cl(1) H(10) 3.257 ? . 4_564
Cl(1) H(11) 3.525 ? . 8_555
Cl(1) H(16) 3.619 ? . 4_564
O(1) H(14) 3.159 ? . 3_555
O(1) H(17) 2.970 ? . 3_555
O(2) H(6) 3.389 ? . 7_555
O(3) H(1) 3.541 ? . 7_555
O(3) H(6) 2.986 ? . 3_554
O(3) H(9) 2.992 ? . 4_564
O(3) H(13) 2.843 ? . 4_564
C(1) H(1) 3.420 ? . 7_555
C(1) H(6) 2.762 ? . 3_554
C(6) H(1) 3.247 ? . 7_555
C(6) H(6) 3.301 ? . 3_554
C(6) H(6) 3.431 ? . 7_555
C(6) H(7) 3.389 ? . 3_554
C(7) H(6) 2.932 ? . 7_555
C(10) H(2) 3.138 ? . 8_555
C(10) H(3) 3.590 ? . 8_555
C(12) H(10) 3.631 ? . 5_566
C(12) H(11) 3.414 ? . 5_566
C(14) H(8) 3.349 ? . 8_455
C(14) H(9) 3.372 ? . 6_456
C(14) H(13) 3.631 ? . 8_455
C(14) H(14) 3.068 ? . 8_455
C(15) H(10) 3.266 ? . 3_554
C(15) H(12) 3.391 ? . 3_554
C(15) H(15) 3.520 ? . 7_545
C(16) H(1) 3.514 ? . 6_556
C(16) H(2) 3.648 ? . 6_556
C(16) H(3) 3.418 ? . 8_555
C(16) H(11) 3.584 ? . 6_556
C(16) H(12) 3.119 ? . 6_556
C(17) H(4) 3.182 ? . 3_555
C(17) H(5) 3.466 ? . 3_555
C(17) H(7) 3.580 ? . 6_456
C(17) H(8) 3.613 ? . 6_456
C(17) H(9) 3.536 ? . 6_456
C(17) H(10) 3.607 ? . 5_566
C(17) H(11) 3.302 ? . 5_566
C(17) H(15) 3.686 ? . 5_566
C(17) H(16) 3.347 ? . 5_566
H(1) Cl(1) 3.207 ? . 7_545
H(1) O(3) 3.541 ? . 7_545
H(1) C(1) 3.420 ? . 7_545
H(1) C(6) 3.247 ? . 7_545
H(1) C(16) 3.514 ? . 6_456
H(1) H(7) 3.502 ? . 6_456
H(1) H(8) 3.561 ? . 8_455
H(1) H(9) 2.749 ? . 6_456
H(1) H(14) 3.272 ? . 8_455
H(2) C(10) 3.138 ? . 8_455
H(2) C(16) 3.648 ? . 6_456
H(2) H(7) 3.224 ? . 6_456
H(2) H(8) 3.419 ? . 8_455
H(2) H(9) 3.189 ? . 6_456
H(2) H(13) 3.000 ? . 8_455
H(2) H(14) 2.442 ? . 8_455
H(3) C(10) 3.590 ? . 8_455
H(3) C(16) 3.418 ? . 8_455
H(3) H(8) 2.623 ? . 8_455
H(3) H(9) 3.486 ? . 8_455
H(3) H(12) 3.649 ? . 3_554
H(3) H(13) 3.384 ? . 8_455
H(3) H(14) 3.043 ? . 8_455
H(4) C(17) 3.182 ? . 3_554
H(4) H(8) 3.456 ? . 8_455
H(4) H(10) 2.895 ? . 3_554
H(4) H(11) 3.632 ? . 3_554
H(4) H(12) 2.639 ? . 3_554
H(4) H(15) 3.606 ? . 7_545
H(5) Cl(1) 3.319 ? . 2_545
H(5) C(17) 3.466 ? . 3_554
H(5) H(10) 2.774 ? . 3_554
H(5) H(12) 3.310 ? . 3_554
H(5) H(15) 3.227 ? . 7_545
H(6) O(2) 3.389 ? . 7_545
H(6) O(3) 2.986 ? . 3_555
H(6) C(1) 2.762 ? . 3_555
H(6) C(6) 3.301 ? . 3_555
H(6) C(6) 3.431 ? . 7_545
H(6) C(7) 2.932 ? . 7_545
H(6) H(15) 3.175 ? . 7_545
H(7) Cl(1) 3.344 ? . 3_555
H(7) C(6) 3.389 ? . 3_555
H(7) C(17) 3.580 ? . 6_556
H(7) H(1) 3.502 ? . 6_556
H(7) H(2) 3.224 ? . 6_556
H(7) H(11) 3.169 ? . 6_556
H(7) H(12) 3.135 ? . 6_556
H(8) C(14) 3.349 ? . 8_555
H(8) C(17) 3.613 ? . 6_556
H(8) H(1) 3.561 ? . 8_555
H(8) H(2) 3.419 ? . 8_555
H(8) H(3) 2.623 ? . 8_555
H(8) H(4) 3.456 ? . 8_555
H(8) H(11) 3.477 ? . 6_556
H(8) H(12) 2.890 ? . 6_556
H(9) Cl(1) 3.515 ? . 4_565
H(9) O(3) 2.992 ? . 4_565
H(9) C(14) 3.372 ? . 6_556
H(9) C(17) 3.536 ? . 6_556
H(9) H(1) 2.749 ? . 6_556
H(9) H(2) 3.189 ? . 6_556
H(9) H(3) 3.486 ? . 8_555
H(9) H(11) 3.534 ? . 6_556
H(9) H(12) 2.813 ? . 6_556
H(10) Cl(1) 3.257 ? . 4_565
H(10) C(12) 3.631 ? . 5_566
H(10) C(15) 3.266 ? . 3_555
H(10) C(17) 3.607 ? . 5_566
H(10) H(4) 2.895 ? . 3_555
H(10) H(5) 2.774 ? . 3_555
H(10) H(10) 3.571 ? . 5_566
H(10) H(11) 2.870 ? . 5_566
H(10) H(15) 3.186 ? . 5_566
H(10) H(16) 3.252 ? . 5_566
H(11) Cl(1) 3.525 ? . 8_455
H(11) C(12) 3.414 ? . 5_566
H(11) C(16) 3.584 ? . 6_456
H(11) C(17) 3.302 ? . 5_566
H(11) H(4) 3.632 ? . 3_555
H(11) H(7) 3.169 ? . 6_456
H(11) H(8) 3.477 ? . 6_456
H(11) H(9) 3.534 ? . 6_456
H(11) H(10) 2.870 ? . 5_566
H(11) H(11) 2.922 ? . 5_566
H(11) H(15) 3.381 ? . 5_566
H(11) H(16) 2.700 ? . 5_566
H(12) C(15) 3.391 ? . 3_555
H(12) C(16) 3.119 ? . 6_456
H(12) H(3) 3.649 ? . 3_555
H(12) H(4) 2.639 ? . 3_555
H(12) H(5) 3.310 ? . 3_555
H(12) H(7) 3.135 ? . 6_456
H(12) H(8) 2.890 ? . 6_456
H(12) H(9) 2.813 ? . 6_456
H(12) H(16) 3.640 ? . 5_566
H(12) H(17) 3.087 ? . 3_555
H(13) O(3) 2.843 ? . 4_565
H(13) C(14) 3.631 ? . 8_555
H(13) H(2) 3.000 ? . 8_555
H(13) H(3) 3.384 ? . 8_555
H(14) O(1) 3.159 ? . 3_554
H(14) C(14) 3.068 ? . 8_555
H(14) H(1) 3.272 ? . 8_555
H(14) H(2) 2.442 ? . 8_555
H(14) H(3) 3.043 ? . 8_555
H(15) C(15) 3.520 ? . 7_555
H(15) C(17) 3.686 ? . 5_566
H(15) H(4) 3.606 ? . 7_555
H(15) H(5) 3.227 ? . 7_555
H(15) H(6) 3.175 ? . 7_555
H(15) H(10) 3.186 ? . 5_566
H(15) H(11) 3.381 ? . 5_566
H(16) Cl(1) 3.619 ? . 4_565
H(16) C(17) 3.347 ? . 5_566
H(16) H(10) 3.252 ? . 5_566
H(16) H(11) 2.700 ? . 5_566
H(16) H(12) 3.640 ? . 5_566
H(17) O(1) 2.970 ? . 3_554
H(17) H(12) 3.087 ? . 3_554

loop_
_geom_torsion_atom_site_label_1
_geom_torsion_atom_site_label_2
_geom_torsion_atom_site_label_3
_geom_torsion_atom_site_label_4
_geom_torsion
_geom_torsion_publ_flag
_geom_torsion_site_symmetry_1
_geom_torsion_site_symmetry_2
_geom_torsion_site_symmetry_3
_geom_torsion_site_symmetry_4
C(7) O(2) C(9) C(10) 134.3(2) ? . . . .
C(7) O(2) C(9) C(12) -109.2(2) ? . . . .
C(9) O(2) C(7) C(6) -158.5(2) ? . . . .
C(9) O(2) C(7) C(1) 25.8(3) ? . . . 5_565
O(1) N(1) C(11) C(10) -167.0(2) ? . . . .
O(1) N(1) C(11) C(15) 70.0(3) ? . . . .
O(1) N(1) C(11) C(16) -48.1(3) ? . . . .
O(1) N(1) C(13) C(12) 166.9(2) ? . . . .
O(1) N(1) C(13) C(14) -70.0(3) ? . . . .
O(1) N(1) C(13) C(17) 47.9(3) ? . . . .
C(11) N(1) C(13) C(12) -35.4(3) ? . . . .
C(11) N(1) C(13) C(14) 87.7(3) ? . . . .
C(11) N(1) C(13) C(17) -154.4(3) ? . . . .
C(13) N(1) C(11) C(10) 35.3(4) ? . . . .
C(13) N(1) C(11) C(15) -87.7(3) ? . . . .
C(13) N(1) C(11) C(16) 154.2(3) ? . . . .
O(3) C(1) C(6) Cl(1) 4.0(3) ? . . . .
O(3) C(1) C(6) C(7) -172.2(2) ? . . . .
O(3) C(1) C(7) O(2) -3.2(4) ? . . 5_565 5_565
O(3) C(1) C(7) C(6) 172.4(2) ? . . 5_565 5_565
C(6) C(1) C(7) O(2) 179.6(2) ? . . 5_565 5_565
C(6) C(1) C(7) C(6) -4.8(3) ? . . 5_565 5_565
C(7) C(1) C(6) Cl(1) -178.80(18) ? 5_565 . . .
C(7) C(1) C(6) C(7) 5.0(3) ? 5_565 . . .
Cl(1) C(6) C(7) O(2) 3.1(3) ? . . . .
Cl(1) C(6) C(7) C(1) 178.89(19) ? . . . 5_565
C(1) C(6) C(7) O(2) 179.1(2) ? . . . .
C(1) C(6) C(7) C(1) -5.1(3) ? . . . 5_565
O(2) C(9) C(10) C(11) 177.4(2) ? . . . .
O(2) C(9) C(12) C(13) -176.5(2) ? . . . .
C(10) C(9) C(12) C(13) -62.1(3) ? . . . .
C(12) C(9) C(10) C(11) 62.0(3) ? . . . .
C(9) C(10) C(11) N(1) -46.5(3) ? . . . .
C(9) C(10) C(11) C(15) 74.1(3) ? . . . .
C(9) C(10) C(11) C(16) -163.9(2) ? . . . .
C(9) C(12) C(13) N(1) 46.5(3) ? . . . .
C(9) C(12) C(13) C(14) -75.5(3) ? . . . .
C(9) C(12) C(13) C(17) 164.4(2) ? . . . .
